data_7228971
loop_
_publ_author_name
'Batrice, Rami J.'
'Ridenour, J. August'
'Ayscue III, R. Lee'
'Bertke, Jeffery A.'
'Knope, Karah E.'

_publ_section_title
;
 Synthesis, structure, and photoluminescent behaviour of molecular
 lanthanide--2-thiophenecarboxylate--2,2&#x2032;:6&#x2032;,2&#x2032;&#x2032;-terpyridine
 materials
;
_journal_name_full CrystEngComm
_journal_paper_doi 10.1039/C7CE01192J
_journal_year 2017
_chemical_formula_moiety 'C30 H22 Lu N3 O7 S3'
_chemical_formula_sum 'C30 H22 Lu N3 O7 S3'
_chemical_formula_weight 807.65
_space_group_crystal_system monoclinic
_space_group_IT_number 14
_space_group_name_Hall '-P 2ybc'
_space_group_name_H-M_alt 'P 1 21/c 1'
_symmetry_space_group_name_Hall '-P 2ybc'
_symmetry_space_group_name_H-M 'P 1 21/c 1'
_atom_sites_solution_hydrogens mixed
_atom_sites_solution_primary dual
_audit_creation_date 2017-04-06
_audit_creation_method
;
Olex2 1.2
(compiled Mar 28 2017 19:26:29 for OlexSys, GUI svn.r5335)
;
_audit_update_record
;
2017-04-17 deposited with the CCDC.
2017-08-23 downloaded from the CCDC.
;
_cell_angle_alpha 90
_cell_angle_beta 98.219(2)
_cell_angle_gamma 90
_cell_formula_units_Z 4
_cell_length_a 8.4315(5)
_cell_length_b 20.2753(12)
_cell_length_c 17.5412(11)
_cell_measurement_reflns_used 9882
_cell_measurement_temperature 100(2)
_cell_measurement_theta_max 27.11
_cell_measurement_theta_min 2.33
_cell_volume 2967.9(3)
_computing_cell_refinement 'SAINT v8.37A (Bruker, 2015)'
_computing_data_reduction 'SAINT v8.37A (Bruker, 2015)'
_computing_molecular_graphics 'Olex2 (Dolomanov et al., 2009)'
_computing_publication_material 'Olex2 (Dolomanov et al., 2009)'
_computing_structure_refinement 'ShelXL (Sheldrick, 2015)'
_computing_structure_solution 'ShelXT (Sheldrick, 2015)'
_diffrn_ambient_temperature 100.01
_diffrn_measured_fraction_theta_full 0.999
_diffrn_measured_fraction_theta_max 1.000
_diffrn_measurement_device_type 'Bruker APEX-II CCD'
_diffrn_measurement_method '\f and \w scans'
_diffrn_radiation_type MoK\a
_diffrn_radiation_wavelength 0.71073
_diffrn_reflns_av_R_equivalents 0.0407
_diffrn_reflns_av_unetI/netI 0.0226
_diffrn_reflns_Laue_measured_fraction_full 0.999
_diffrn_reflns_Laue_measured_fraction_max 1.000
_diffrn_reflns_limit_h_max 10
_diffrn_reflns_limit_h_min -10
_diffrn_reflns_limit_k_max 25
_diffrn_reflns_limit_k_min -25
_diffrn_reflns_limit_l_max 21
_diffrn_reflns_limit_l_min -21
_diffrn_reflns_number 49796
_diffrn_reflns_point_group_measured_fraction_full 0.999
_diffrn_reflns_point_group_measured_fraction_max 1.000
_diffrn_reflns_theta_full 25.242
_diffrn_reflns_theta_max 26.372
_diffrn_reflns_theta_min 2.326
_diffrn_standards_number 0
_exptl_absorpt_coefficient_mu 3.591
_exptl_absorpt_correction_T_max 0.8282
_exptl_absorpt_correction_T_min 0.4421
_exptl_absorpt_correction_type multi-scan
_exptl_absorpt_process_details
;
SADABS-2016/2 (Bruker,2016) was used for absorption correction.
wR2(int) was 0.1225 before and 0.0557 after correction.
The Ratio of minimum to maximum transmission is 0.5338.
The \l/2 correction factor is Not present.
;
_exptl_crystal_colour colourless
_exptl_crystal_colour_primary colourless
_exptl_crystal_density_diffrn 1.808
_exptl_crystal_description block
_exptl_crystal_F_000 1592
_exptl_crystal_size_max 0.326
_exptl_crystal_size_mid 0.081
_exptl_crystal_size_min 0.081
_refine_diff_density_max 0.431
_refine_diff_density_min -1.110
_refine_diff_density_rms 0.087
_refine_ls_extinction_method none
_refine_ls_goodness_of_fit_ref 1.155
_refine_ls_hydrogen_treatment mixed
_refine_ls_matrix_type full
_refine_ls_number_parameters 514
_refine_ls_number_reflns 6067
_refine_ls_number_restraints 986
_refine_ls_restrained_S_all 1.104
_refine_ls_R_factor_all 0.0247
_refine_ls_R_factor_gt 0.0208
_refine_ls_shift/su_max 0.004
_refine_ls_shift/su_mean 0.000
_refine_ls_structure_factor_coef Fsqd
_refine_ls_weighting_details 'w=1/[\s^2^(Fo^2^)+(0.0084P)^2^+4.0809P] where P=(Fo^2^+2Fc^2^)/3'
_refine_ls_weighting_scheme calc
_refine_ls_wR_factor_gt 0.0412
_refine_ls_wR_factor_ref 0.0420
_reflns_Friedel_coverage 0.000
_reflns_number_gt 5596
_reflns_number_total 6067
_reflns_threshold_expression 'I > 2\s(I)'
_cod_data_source_file c7ce01192j2.cif
_cod_data_source_block final_a_CCDC5
_cod_database_code 7228971
_shelx_shelxl_version_number 2014/7
_shelx_space_group_comment
;
The symmetry employed for this shelxl refinement is uniquely defined
by the following loop, which should always be used as a source of
symmetry information in preference to the above space-group names.
They are only intended as comments.
;
_shelx_estimated_absorpt_t_max 0.760
_shelx_estimated_absorpt_t_min 0.387
_olex2_refinement_description
;
1. Fixed Uiso
 At 1.2 times of:
  All C(H) groups
 At 1.5 times of:
  All O(H,H) groups
2. Restrained distances
 O7-H7A = O7-H7B
 0.86 with sigma of 0.02
 S1A-C17 \\sim S1-C17 \\sim S2-C22 \\sim S2A-C22 \\sim S3-C27 \\sim S3A-C27
 with sigma of 0.01
 S1A-C20A \\sim S1-C20 \\sim S2-C25 \\sim S2A-C25A \\sim S3-C30 \\sim S3A-C30A
 with sigma of 0.01
 C30-C29 \\sim C30A-C29A \\sim C25A-C24A \\sim C25-C24 \\sim C20-C19 \\sim
C20A-C19A
 with sigma of 0.01
 C28-C27 \\sim C28A-C27 \\sim C18-C17 \\sim C18A-C17 \\sim C23A-C22 \\sim
C23-C22
 with sigma of 0.01
 C29A-C28A \\sim C29-C28 \\sim C24A-C23A \\sim C24-C23 \\sim C19A-C18A \\sim
C19-C18
 with sigma of 0.01
3. Uiso/Uaniso restraints and constraints
S1 \\sim S1 \\sim S1 \\sim S1A \\sim S1A \\sim S1A \\sim C17 \\sim C17 \\sim
C17 \\sim C17 \\sim C17 \\sim C18 \\sim C18 \\sim C18 \\sim C18A \\sim C18A
\\sim C18A \\sim C19 \\sim C19 \\sim C19 \\sim C19A \\sim C19A \\sim C19A \\sim
C20 \\sim C20 \\sim C20 \\sim C20A \\sim C20A \\sim C20A: within 2A with sigma
of 0.01 and sigma for terminal atoms of 0.02
S2 \\sim S2 \\sim S2 \\sim S2A \\sim S2A \\sim S2A \\sim C22 \\sim C22 \\sim
C22 \\sim C22 \\sim C22 \\sim C23 \\sim C23 \\sim C23 \\sim C23A \\sim C23A
\\sim C23A \\sim C24 \\sim C24 \\sim C24 \\sim C24A \\sim C24A \\sim C24A \\sim
C25 \\sim C25 \\sim C25 \\sim C25A \\sim C25A \\sim C25A: within 2A with sigma
of 0.01 and sigma for terminal atoms of 0.02
S3 \\sim S3A \\sim C28 \\sim C28A \\sim C29 \\sim C29A \\sim C30 \\sim C30A:
within 2A with sigma of 0.01 and sigma for terminal atoms of 0.02
Uanis(S1A) \\sim Ueq: with sigma of 0.01 and sigma for terminal atoms of 0.02
Uanis(C18) \\sim Ueq: with sigma of 0.01 and sigma for terminal atoms of 0.02
4. Rigid body (RIGU) restrains
 All non-hydrogen atoms
 with sigma for 1-2 distances of 0.004 and sigma for 1-3 distances of 0.004
5. Others
 Sof(S1A)=Sof(C18A)=Sof(H18A)=Sof(C19A)=Sof(H19A)=Sof(C20A)=Sof(H20A)=1-FVAR(1)
 Sof(S1)=Sof(C18)=Sof(H18)=Sof(C19)=Sof(H19)=Sof(C20)=Sof(H20)=FVAR(1)
 Sof(S2A)=Sof(C23A)=Sof(H23A)=Sof(C24A)=Sof(H24A)=Sof(C25A)=Sof(H25A)=1-FVAR(2)
 Sof(S2)=Sof(C23)=Sof(H23)=Sof(C24)=Sof(H24)=Sof(C25)=Sof(H25)=FVAR(2)
 Sof(S3A)=Sof(C28A)=Sof(H28A)=Sof(C29A)=Sof(H29A)=Sof(C30A)=Sof(H30A)=1-FVAR(3)
 Sof(S3)=Sof(C28)=Sof(H28)=Sof(C29)=Sof(H29)=Sof(C30)=Sof(H30)=FVAR(3)
6.a Aromatic/amide H refined with riding coordinates:
 C1(H1), C2(H2), C3(H3), C4(H4), C7(H7), C8(H8), C9(H9), C12(H12), C13(H13),
 C14(H14), C15(H15), C18(H18), C18A(H18A), C19(H19), C19A(H19A), C20(H20),
 C20A(H20A), C23(H23), C23A(H23A), C24(H24), C24A(H24A), C25(H25), C25A(H25A),
 C28(H28), C28A(H28A), C29(H29), C29A(H29A), C30(H30), C30A(H30A)
;
_olex2_submission_special_instructions 'No special instructions were received'

loop_
_space_group_symop_operation_xyz
'x, y, z'
'-x, y+1/2, -z+1/2'
'-x, -y, -z'
'x, -y-1/2, z-1/2'

loop_
_atom_site_label
_atom_site_type_symbol
_atom_site_fract_x
_atom_site_fract_y
_atom_site_fract_z
_atom_site_U_iso_or_equiv
_atom_site_adp_type
_atom_site_occupancy
_atom_site_site_symmetry_order
_atom_site_calc_flag
_atom_site_refinement_flags_posn
_atom_site_refinement_flags_adp
_atom_site_refinement_flags_occupancy
_atom_site_disorder_assembly
_atom_site_disorder_group
Lu1 Lu 0.76956(2) 0.62731(2) 0.32958(2) 0.00823(4) Uani 1 1 d . U . . .
S1 S 0.5428(3) 0.38287(8) 0.30248(11) 0.0170(4) Uani 0.721(4) 1 d D U P A 1
S1A S 0.6617(10) 0.4093(4) 0.1689(3) 0.0251(12) Uani 0.279(4) 1 d D U P A 2
S2 S 0.23874(14) 0.65833(9) 0.16561(7) 0.0197(4) Uani 0.731(4) 1 d D U P B 1
S2A S 0.3787(5) 0.6176(3) 0.0285(2) 0.0157(10) Uani 0.269(4) 1 d D U P B 2
S3 S 0.7559(5) 0.84096(13) 0.45632(17) 0.0165(6) Uani 0.460(4) 1 d D U P C 1
S3A S 0.8788(5) 0.92006(11) 0.34048(19) 0.0277(6) Uani 0.540(4) 1 d D U P C 2
O1 O 0.6579(2) 0.52238(8) 0.34801(10) 0.0132(4) Uani 1 1 d . U . . .
O2 O 0.7632(2) 0.54013(9) 0.24153(10) 0.0146(4) Uani 1 1 d . U . . .
O3 O 0.5764(2) 0.66003(9) 0.23640(9) 0.0144(4) Uani 1 1 d . U . . .
O4 O 0.6797(2) 0.65913(11) 0.12526(10) 0.0242(5) Uani 1 1 d . U . . .
O5 O 0.8379(2) 0.72926(8) 0.36851(10) 0.0153(4) Uani 1 1 d . U . . .
O6 O 0.9492(3) 0.78657(10) 0.28082(12) 0.0299(5) Uani 1 1 d . U . . .
O7 O 0.9240(2) 0.66182(9) 0.23789(10) 0.0142(4) Uani 1 1 d D U . . .
H7A H 0.859(3) 0.6606(15) 0.1969(13) 0.021 Uiso 1 1 d DR . . . .
H7B H 0.946(4) 0.7013(9) 0.2460(17) 0.021 Uiso 1 1 d DR . . . .
N1 N 0.5553(2) 0.65850(10) 0.40549(12) 0.0112(4) Uani 1 1 d . U . . .
N2 N 0.8483(2) 0.62169(10) 0.46980(11) 0.0094(4) Uani 1 1 d . U . . .
N3 N 1.0259(2) 0.57205(10) 0.36944(12) 0.0115(4) Uani 1 1 d . U . . .
C1 C 0.4038(3) 0.67041(12) 0.37308(15) 0.0132(5) Uani 1 1 d . U . . .
H1 H 0.3747 0.6601 0.3201 0.016 Uiso 1 1 calc R . . . .
C2 C 0.2879(3) 0.69681(12) 0.41261(15) 0.0157(5) Uani 1 1 d . U . . .
H2 H 0.1817 0.7038 0.3876 0.019 Uiso 1 1 calc R . . . .
C3 C 0.3306(3) 0.71272(13) 0.48957(16) 0.0172(6) Uani 1 1 d . U . . .
H3 H 0.2547 0.7316 0.5183 0.021 Uiso 1 1 calc R . . . .
C4 C 0.4858(3) 0.70059(13) 0.52363(15) 0.0155(5) Uani 1 1 d . U . . .
H4 H 0.5177 0.7115 0.5763 0.019 Uiso 1 1 calc R . . . .
C5 C 0.5952(3) 0.67255(12) 0.48121(14) 0.0115(5) Uani 1 1 d . U . . .
C6 C 0.7600(3) 0.65406(12) 0.51623(14) 0.0123(5) Uani 1 1 d . U . . .
C7 C 0.8197(3) 0.66693(13) 0.59308(15) 0.0179(6) Uani 1 1 d . U . . .
H7 H 0.7579 0.6914 0.6244 0.021 Uiso 1 1 calc R . . . .
C8 C 0.9699(3) 0.64369(14) 0.62322(15) 0.0190(6) Uani 1 1 d . U . . .
H8 H 1.0122 0.6518 0.6755 0.023 Uiso 1 1 calc R . . . .
C9 C 1.0573(3) 0.60844(13) 0.57616(15) 0.0168(6) Uani 1 1 d . U . . .
H9 H 1.1594 0.5909 0.5960 0.020 Uiso 1 1 calc R . . . .
C10 C 0.9938(3) 0.59897(12) 0.49939(14) 0.0118(5) Uani 1 1 d . U . . .
C11 C 1.0863(3) 0.56559(12) 0.44453(14) 0.0110(5) Uani 1 1 d . U . . .
C12 C 1.2270(3) 0.53122(12) 0.46840(15) 0.0144(5) Uani 1 1 d . U . . .
H12 H 1.2648 0.5259 0.5217 0.017 Uiso 1 1 calc R . . . .
C13 C 1.3119(3) 0.50479(13) 0.41351(15) 0.0166(6) Uani 1 1 d . U . . .
H13 H 1.4096 0.4818 0.4286 0.020 Uiso 1 1 calc R . . . .
C14 C 1.2516(3) 0.51253(13) 0.33630(15) 0.0162(5) Uani 1 1 d . U . . .
H14 H 1.3080 0.4954 0.2975 0.019 Uiso 1 1 calc R . . . .
C15 C 1.1083(3) 0.54549(12) 0.31667(15) 0.0137(5) Uani 1 1 d . U . . .
H15 H 1.0660 0.5496 0.2637 0.016 Uiso 1 1 calc R . . . .
C16 C 0.6897(3) 0.50306(12) 0.28245(14) 0.0123(5) Uani 1 1 d . U . . .
C17 C 0.6411(3) 0.43719(12) 0.25432(14) 0.0160(5) Uani 1 1 d D U . . .
C18 C 0.6775(15) 0.4108(5) 0.1864(4) 0.0223(17) Uani 0.721(4) 1 d D U P A 1
H18 H 0.7364 0.4333 0.1521 0.027 Uiso 0.721(4) 1 calc R . P A 1
C18A C 0.554(3) 0.3940(8) 0.2935(11) 0.017(2) Uani 0.279(4) 1 d D U P A 2
H18A H 0.5190 0.4042 0.3413 0.020 Uiso 0.279(4) 1 calc R . P A 2
C19 C 0.6157(7) 0.3453(3) 0.1739(3) 0.0290(11) Uani 0.721(4) 1 d D U P A 1
H19 H 0.6247 0.3201 0.1291 0.035 Uiso 0.721(4) 1 calc R . P A 1
C19A C 0.522(2) 0.3325(8) 0.2543(8) 0.019(2) Uani 0.279(4) 1 d D U P A 2
H19A H 0.4727 0.2954 0.2743 0.023 Uiso 0.279(4) 1 calc R . P A 2
C20 C 0.5430(7) 0.3235(3) 0.2333(3) 0.0198(11) Uani 0.721(4) 1 d D U P A 1
H20 H 0.4981 0.2807 0.2361 0.024 Uiso 0.721(4) 1 calc R . P A 1
C20A C 0.5714(18) 0.3355(6) 0.1845(9) 0.023(2) Uani 0.279(4) 1 d D U P A 2
H20A H 0.5580 0.3006 0.1480 0.027 Uiso 0.279(4) 1 calc R . P A 2
C21 C 0.5655(3) 0.65552(13) 0.16268(14) 0.0150(5) Uani 1 1 d . U . . .
C22 C 0.4020(3) 0.64671(13) 0.12016(14) 0.0145(5) Uani 1 1 d D U . . .
C23 C 0.3571(8) 0.6314(4) 0.0438(4) 0.0189(14) Uani 0.731(4) 1 d D U P B 1
H23 H 0.4326 0.6258 0.0090 0.023 Uiso 0.731(4) 1 calc R . P B 1
C23A C 0.2550(13) 0.6589(11) 0.1439(8) 0.022(2) Uani 0.269(4) 1 d D U P B 2
H23A H 0.2492 0.6733 0.1950 0.026 Uiso 0.269(4) 1 calc R . P B 2
C24 C 0.1889(7) 0.6245(6) 0.0207(7) 0.0188(13) Uani 0.731(4) 1 d D U P B 1
H24 H 0.1380 0.6107 -0.0285 0.023 Uiso 0.731(4) 1 calc R . P B 1
C24A C 0.112(3) 0.6494(18) 0.0904(13) 0.019(2) Uani 0.269(4) 1 d D U P B 2
H24A H 0.0028 0.6534 0.0974 0.023 Uiso 0.269(4) 1 calc R . P B 2
C25 C 0.1146(10) 0.6410(6) 0.0815(5) 0.0191(14) Uani 0.731(4) 1 d D U P B 1
H25 H 0.0012 0.6430 0.0779 0.023 Uiso 0.731(4) 1 calc R . P B 1
C25A C 0.1780(14) 0.6332(17) 0.0272(18) 0.017(2) Uani 0.269(4) 1 d D U P B 2
H25A H 0.1096 0.6302 -0.0207 0.021 Uiso 0.269(4) 1 calc R . P B 2
C26 C 0.8789(3) 0.78308(13) 0.33858(15) 0.0158(5) Uani 1 1 d . U . . .
C27 C 0.8401(3) 0.84479(12) 0.37660(14) 0.0161(5) Uani 1 1 d D U . . .
C28 C 0.864(2) 0.9067(4) 0.3483(9) 0.027(2) Uani 0.460(4) 1 d D U P C 1
H28 H 0.9104 0.9155 0.3032 0.032 Uiso 0.460(4) 1 calc R . P C 1
C28A C 0.7747(16) 0.8542(5) 0.4440(6) 0.020(2) Uani 0.540(4) 1 d D U P C 2
H28A H 0.7420 0.8178 0.4721 0.024 Uiso 0.540(4) 1 calc R . P C 2
C29 C 0.808(2) 0.9560(7) 0.3966(6) 0.0281(17) Uani 0.460(4) 1 d D U P C 1
H29 H 0.8131 1.0023 0.3890 0.034 Uiso 0.460(4) 1 calc R . P C 1
C29A C 0.7580(19) 0.9203(4) 0.4701(6) 0.0239(17) Uani 0.540(4) 1 d D U P C 2
H29A H 0.7202 0.9339 0.5162 0.029 Uiso 0.540(4) 1 calc R . P C 2
C30 C 0.747(2) 0.9258(4) 0.4548(7) 0.0233(19) Uani 0.460(4) 1 d D U P C 1
H30 H 0.7017 0.9501 0.4927 0.028 Uiso 0.460(4) 1 calc R . P C 1
C30A C 0.8072(17) 0.9596(6) 0.4156(5) 0.0289(16) Uani 0.540(4) 1 d D U P C 2
H30A H 0.8025 1.0063 0.4186 0.035 Uiso 0.540(4) 1 calc R . P C 2

loop_
_atom_site_aniso_label
_atom_site_aniso_U_11
_atom_site_aniso_U_22
_atom_site_aniso_U_33
_atom_site_aniso_U_23
_atom_site_aniso_U_13
_atom_site_aniso_U_12
Lu1 0.00900(6) 0.00879(6) 0.00703(5) 0.00021(4) 0.00162(4) -0.00009(4)
S1 0.0197(7) 0.0102(7) 0.0212(7) 0.0014(5) 0.0029(5) -0.0039(5)
S1A 0.041(2) 0.0235(18) 0.012(2) -0.0120(15) 0.0057(19) -0.0016(15)
S2 0.0110(5) 0.0357(7) 0.0124(7) -0.0039(6) 0.0013(4) 0.0021(5)
S2A 0.0153(16) 0.020(2) 0.0119(17) -0.0012(13) 0.0015(12) 0.0009(13)
S3 0.0177(11) 0.0171(12) 0.0161(11) -0.0053(9) 0.0070(7) -0.0034(8)
S3A 0.0459(13) 0.0106(9) 0.0243(11) 0.0057(7) -0.0032(8) -0.0020(9)
O1 0.0146(9) 0.0130(9) 0.0124(9) -0.0021(7) 0.0027(7) -0.0014(7)
O2 0.0166(10) 0.0161(9) 0.0116(9) -0.0013(7) 0.0036(7) -0.0024(7)
O3 0.0137(9) 0.0206(10) 0.0089(8) 0.0015(7) 0.0020(7) 0.0033(7)
O4 0.0147(10) 0.0465(13) 0.0113(9) 0.0033(9) 0.0018(8) -0.0007(9)
O5 0.0220(10) 0.0119(9) 0.0123(9) 0.0013(7) 0.0034(7) -0.0029(7)
O6 0.0517(14) 0.0167(10) 0.0259(11) -0.0001(9) 0.0210(10) -0.0098(10)
O7 0.0138(10) 0.0165(10) 0.0124(9) 0.0010(8) 0.0018(7) -0.0015(8)
N1 0.0131(10) 0.0089(10) 0.0120(10) -0.0001(8) 0.0033(8) -0.0013(8)
N2 0.0118(10) 0.0080(10) 0.0084(9) 0.0007(8) 0.0016(7) -0.0030(8)
N3 0.0119(10) 0.0114(11) 0.0110(10) -0.0006(8) 0.0008(8) -0.0011(8)
C1 0.0158(13) 0.0092(12) 0.0147(12) 0.0012(10) 0.0027(10) -0.0018(10)
C2 0.0137(13) 0.0112(13) 0.0230(14) 0.0034(10) 0.0052(10) 0.0003(10)
C3 0.0195(14) 0.0118(13) 0.0229(14) -0.0001(11) 0.0122(11) 0.0014(11)
C4 0.0192(13) 0.0140(13) 0.0144(13) -0.0023(10) 0.0062(10) 0.0001(10)
C5 0.0166(13) 0.0073(12) 0.0111(12) 0.0004(9) 0.0035(9) -0.0030(10)
C6 0.0168(13) 0.0086(12) 0.0122(12) 0.0007(10) 0.0048(10) -0.0029(10)
C7 0.0242(14) 0.0184(14) 0.0117(12) -0.0040(10) 0.0051(10) -0.0016(11)
C8 0.0218(14) 0.0239(15) 0.0107(12) -0.0008(11) 0.0005(10) -0.0031(11)
C9 0.0160(13) 0.0197(14) 0.0137(12) 0.0005(10) -0.0010(10) -0.0004(11)
C10 0.0132(12) 0.0096(12) 0.0125(12) 0.0022(10) 0.0018(9) -0.0018(10)
C11 0.0116(12) 0.0087(12) 0.0126(12) 0.0013(9) 0.0012(9) -0.0043(9)
C12 0.0134(13) 0.0127(13) 0.0162(13) 0.0039(10) -0.0010(10) -0.0024(10)
C13 0.0103(13) 0.0160(13) 0.0232(14) 0.0027(11) 0.0014(10) 0.0018(10)
C14 0.0145(13) 0.0167(13) 0.0179(13) -0.0029(11) 0.0045(10) -0.0002(11)
C15 0.0139(13) 0.0145(13) 0.0129(12) -0.0011(10) 0.0026(10) -0.0008(10)
C16 0.0090(12) 0.0134(12) 0.0137(12) -0.0015(10) -0.0017(9) 0.0025(10)
C17 0.0161(13) 0.0124(12) 0.0177(13) -0.0008(10) -0.0038(10) 0.0021(10)
C18 0.039(3) 0.017(2) 0.011(3) -0.008(2) 0.006(3) -0.007(2)
C18A 0.021(4) 0.012(4) 0.016(4) -0.006(3) 0.001(3) 0.000(3)
C19 0.045(3) 0.018(2) 0.025(2) -0.0083(17) 0.008(2) -0.001(2)
C19A 0.027(4) 0.013(4) 0.018(4) -0.004(3) 0.004(3) 0.000(3)
C20 0.025(2) 0.010(2) 0.023(3) -0.0053(18) -0.003(2) 0.0004(17)
C20A 0.031(4) 0.016(3) 0.021(4) -0.008(3) 0.007(3) -0.003(3)
C21 0.0155(13) 0.0164(13) 0.0130(12) 0.0028(10) 0.0016(10) 0.0023(10)
C22 0.0140(12) 0.0169(13) 0.0125(12) 0.0018(10) 0.0020(9) 0.0018(10)
C23 0.018(2) 0.019(3) 0.020(3) 0.000(2) 0.0055(19) 0.0040(19)
C23A 0.020(3) 0.032(4) 0.012(4) -0.001(4) 0.002(3) 0.004(3)
C24 0.0220(19) 0.020(3) 0.015(2) -0.003(2) 0.0042(16) 0.0020(18)
C24A 0.019(3) 0.027(5) 0.012(4) -0.002(4) 0.003(3) 0.002(3)
C25 0.0153(18) 0.028(4) 0.012(3) -0.0059(19) -0.0023(18) 0.0024(18)
C25A 0.017(3) 0.021(5) 0.012(4) 0.000(4) -0.001(3) 0.002(3)
C26 0.0167(13) 0.0139(13) 0.0157(13) 0.0024(10) -0.0014(10) -0.0016(10)
C27 0.0162(13) 0.0138(12) 0.0174(13) 0.0021(10) -0.0011(10) -0.0015(10)
C28 0.039(4) 0.021(4) 0.021(4) -0.003(3) 0.008(3) 0.000(3)
C28A 0.021(4) 0.020(3) 0.021(3) 0.004(3) 0.006(2) -0.001(3)
C29 0.041(3) 0.021(3) 0.022(4) 0.001(3) 0.003(3) 0.005(3)
C29A 0.030(3) 0.022(3) 0.019(3) -0.001(2) 0.000(3) 0.003(2)
C30 0.031(3) 0.017(3) 0.022(4) -0.006(3) 0.003(3) 0.003(3)
C30A 0.042(3) 0.019(3) 0.025(4) -0.002(3) 0.001(3) 0.006(2)

loop_
_atom_type_symbol
_atom_type_description
_atom_type_scat_dispersion_real
_atom_type_scat_dispersion_imag
_atom_type_scat_source
C C 0.0033 0.0016 'International Tables Vol C Tables 4.2.6.8 and 6.1.1.4'
H H 0.0000 0.0000 'International Tables Vol C Tables 4.2.6.8 and 6.1.1.4'
Lu Lu -0.4720 5.8584 'International Tables Vol C Tables 4.2.6.8 and 6.1.1.4'
N N 0.0061 0.0033 'International Tables Vol C Tables 4.2.6.8 and 6.1.1.4'
O O 0.0106 0.0060 'International Tables Vol C Tables 4.2.6.8 and 6.1.1.4'
S S 0.1246 0.1234 'International Tables Vol C Tables 4.2.6.8 and 6.1.1.4'

loop_
_geom_angle_atom_site_label_1
_geom_angle_atom_site_label_2
_geom_angle_atom_site_label_3
_geom_angle
O1 Lu1 N1 79.70(6)
O1 Lu1 N2 82.96(6)
O1 Lu1 N3 84.35(6)
O1 Lu1 C16 28.19(7)
O2 Lu1 O1 55.93(6)
O2 Lu1 N1 126.71(6)
O2 Lu1 N2 127.04(6)
O2 Lu1 N3 77.23(6)
O2 Lu1 C16 27.76(7)
O3 Lu1 O1 95.98(6)
O3 Lu1 O2 78.25(6)
O3 Lu1 O7 79.98(6)
O3 Lu1 N1 78.83(6)
O3 Lu1 N2 144.06(6)
O3 Lu1 N3 150.00(6)
O3 Lu1 C16 85.95(7)
O5 Lu1 O1 151.99(6)
O5 Lu1 O2 152.01(6)
O5 Lu1 O3 94.48(7)
O5 Lu1 O7 77.65(7)
O5 Lu1 N1 76.97(7)
O5 Lu1 N2 73.44(6)
O5 Lu1 N3 99.11(7)
O5 Lu1 C16 179.43(7)
O7 Lu1 O1 129.79(6)
O7 Lu1 O2 74.48(6)
O7 Lu1 N1 145.30(7)
O7 Lu1 N2 127.62(7)
O7 Lu1 N3 77.02(7)
O7 Lu1 C16 102.07(7)
N1 Lu1 C16 103.49(7)
N2 Lu1 N1 65.59(7)
N2 Lu1 C16 106.41(7)
N3 Lu1 N1 130.27(7)
N3 Lu1 N2 65.88(7)
N3 Lu1 C16 80.34(7)
C17 S1 C20 93.1(2)
C17 S1A C20A 92.7(7)
C22 S2 C25 90.2(3)
C22 S2A C25A 86.0(10)
C27 S3 C30 87.9(5)
C27 S3A C30A 91.5(5)
C16 O1 Lu1 90.81(14)
C16 O2 Lu1 92.37(14)
C21 O3 Lu1 130.81(16)
C26 O5 Lu1 137.63(17)
Lu1 O7 H7A 103(2)
Lu1 O7 H7B 108(2)
H7A O7 H7B 106(3)
C1 N1 Lu1 122.76(16)
C1 N1 C5 117.7(2)
C5 N1 Lu1 118.95(16)
C6 N2 Lu1 119.22(16)
C10 N2 Lu1 120.26(16)
C10 N2 C6 119.0(2)
C11 N3 Lu1 121.24(16)
C15 N3 Lu1 120.55(16)
C15 N3 C11 118.2(2)
N1 C1 H1 118.2
N1 C1 C2 123.6(2)
C2 C1 H1 118.2
C1 C2 H2 120.8
C1 C2 C3 118.3(2)
C3 C2 H2 120.8
C2 C3 H3 120.7
C4 C3 C2 118.6(2)
C4 C3 H3 120.7
C3 C4 H4 119.9
C3 C4 C5 120.2(2)
C5 C4 H4 119.9
N1 C5 C4 121.5(2)
N1 C5 C6 116.1(2)
C4 C5 C6 122.4(2)
N2 C6 C5 115.9(2)
N2 C6 C7 121.4(2)
C7 C6 C5 122.7(2)
C6 C7 H7 120.3
C8 C7 C6 119.3(2)
C8 C7 H7 120.3
C7 C8 H8 120.5
C9 C8 C7 119.0(2)
C9 C8 H8 120.5
C8 C9 H9 120.5
C8 C9 C10 119.0(2)
C10 C9 H9 120.5
N2 C10 C9 122.1(2)
N2 C10 C11 116.2(2)
C9 C10 C11 121.7(2)
N3 C11 C10 115.4(2)
N3 C11 C12 122.0(2)
C12 C11 C10 122.6(2)
C11 C12 H12 120.4
C13 C12 C11 119.2(2)
C13 C12 H12 120.4
C12 C13 H13 120.6
C14 C13 C12 118.8(2)
C14 C13 H13 120.6
C13 C14 H14 120.5
C15 C14 C13 119.0(2)
C15 C14 H14 120.5
N3 C15 C14 122.8(2)
N3 C15 H15 118.6
C14 C15 H15 118.6
O1 C16 Lu1 60.99(12)
O1 C16 C17 119.9(2)
O2 C16 Lu1 59.88(13)
O2 C16 O1 120.8(2)
O2 C16 C17 119.3(2)
C17 C16 Lu1 177.43(18)
C16 C17 S1 124.4(2)
C16 C17 S1A 124.3(3)
C18 C17 S1 111.5(4)
C18 C17 C16 124.0(5)
C18A C17 S1A 111.7(7)
C18A C17 C16 123.5(7)
C17 C18 H18 124.1
C17 C18 C19 111.8(7)
C19 C18 H18 124.1
C17 C18A H18A 123.5
C17 C18A C19A 113.0(14)
C19A C18A H18A 123.5
C18 C19 H19 123.9
C20 C19 C18 112.3(6)
C20 C19 H19 123.9
C18A C19A H19A 125.2
C20A C19A C18A 109.5(16)
C20A C19A H19A 125.2
S1 C20 H20 124.4
C19 C20 S1 111.2(5)
C19 C20 H20 124.4
S1A C20A H20A 123.7
C19A C20A S1A 112.6(13)
C19A C20A H20A 123.7
O3 C21 C22 116.3(2)
O4 C21 O3 125.2(2)
O4 C21 C22 118.5(2)
C21 C22 S2 120.26(18)
C21 C22 S2A 119.5(2)
C23 C22 S2 111.0(3)
C23 C22 C21 128.7(3)
C23A C22 S2A 111.0(7)
C23A C22 C21 129.5(7)
C22 C23 H23 122.5
C22 C23 C24 115.1(7)
C24 C23 H23 122.5
C22 C23A H23A 120.5
C22 C23A C24A 119.1(16)
C24A C23A H23A 120.5
C23 C24 H24 126.1
C25 C24 C23 107.8(9)
C25 C24 H24 126.1
C23A C24A H24A 130.3
C25A C24A C23A 99(2)
C25A C24A H24A 130.3
S2 C25 H25 122.2
C24 C25 S2 115.7(7)
C24 C25 H25 122.2
S2A C25A H25A 118.2
C24A C25A S2A 124(2)
C24A C25A H25A 118.2
O5 C26 C27 116.5(2)
O6 C26 O5 124.7(2)
O6 C26 C27 118.8(2)
C26 C27 S3 119.4(2)
C26 C27 S3A 121.7(2)
C28 C27 S3 116.6(6)
C28 C27 C26 123.9(6)
C28A C27 S3A 108.3(4)
C28A C27 C26 130.0(4)
C27 C28 H28 124.8
C27 C28 C29 110.4(11)
C29 C28 H28 124.8
C27 C28A H28A 120.9
C27 C28A C29A 118.1(8)
C29A C28A H28A 120.9
C28 C29 H29 125.6
C30 C29 C28 108.8(13)
C30 C29 H29 125.6
C28A C29A H29A 127.2
C30A C29A C28A 105.7(11)
C30A C29A H29A 127.2
S3 C30 H30 121.9
C29 C30 S3 116.3(11)
C29 C30 H30 121.9
S3A C30A H30A 121.8
C29A C30A S3A 116.3(10)
C29A C30A H30A 121.8

loop_
_geom_bond_atom_site_label_1
_geom_bond_atom_site_label_2
_geom_bond_distance
Lu1 O1 2.3672(17)
Lu1 O2 2.3429(17)
Lu1 O3 2.2366(17)
Lu1 O5 2.2267(17)
Lu1 O7 2.3179(18)
Lu1 N1 2.475(2)
Lu1 N2 2.4569(19)
Lu1 N3 2.446(2)
Lu1 C16 2.706(3)
S1 C17 1.677(3)
S1 C20 1.710(4)
S1A C17 1.633(5)
S1A C20A 1.720(8)
S2 C22 1.703(3)
S2 C25 1.719(5)
S2A C22 1.697(4)
S2A C25A 1.718(9)
S3 C27 1.658(3)
S3 C30 1.722(8)
S3A C27 1.702(3)
S3A C30A 1.724(7)
O1 C16 1.279(3)
O2 C16 1.262(3)
O3 C21 1.287(3)
O4 C21 1.243(3)
O5 C26 1.280(3)
O6 C26 1.247(3)
O7 H7A 0.840(18)
O7 H7B 0.830(18)
N1 C1 1.344(3)
N1 C5 1.353(3)
N2 C6 1.350(3)
N2 C10 1.343(3)
N3 C11 1.349(3)
N3 C15 1.347(3)
C1 H1 0.9500
C1 C2 1.384(4)
C2 H2 0.9500
C2 C3 1.385(4)
C3 H3 0.9500
C3 C4 1.381(4)
C4 H4 0.9500
C4 C5 1.387(4)
C5 C6 1.485(4)
C6 C7 1.395(4)
C7 H7 0.9500
C7 C8 1.383(4)
C8 H8 0.9500
C8 C9 1.382(4)
C9 H9 0.9500
C9 C10 1.390(4)
C10 C11 1.486(3)
C11 C12 1.388(4)
C12 H12 0.9500
C12 C13 1.387(4)
C13 H13 0.9500
C13 C14 1.386(4)
C14 H14 0.9500
C14 C15 1.381(4)
C15 H15 0.9500
C16 C17 1.462(4)
C17 C18 1.380(7)
C17 C18A 1.387(9)
C18 H18 0.9500
C18 C19 1.431(9)
C18A H18A 0.9500
C18A C19A 1.430(10)
C19 H19 0.9500
C19 C20 1.357(5)
C19A H19A 0.9500
C19A C20A 1.351(8)
C20 H20 0.9500
C20A H20A 0.9500
C21 C22 1.481(4)
C22 C23 1.374(6)
C22 C23A 1.385(8)
C23 H23 0.9500
C23 C24 1.425(8)
C23A H23A 0.9500
C23A C24A 1.430(10)
C24 H24 0.9500
C24 C25 1.353(5)
C24A H24A 0.9500
C24A C25A 1.351(8)
C25 H25 0.9500
C25A H25A 0.9500
C26 C27 1.477(4)
C27 C28 1.374(8)
C27 C28A 1.388(7)
C28 H28 0.9500
C28 C29 1.431(10)
C28A H28A 0.9500
C28A C29A 1.430(9)
C29 H29 0.9500
C29 C30 1.354(7)
C29A H29A 0.9500
C29A C30A 1.354(6)
C30 H30 0.9500
C30A H30A 0.9500
